data_2225669
loop_
_publ_author_name
'Trzybi\'nski, Damian'
'Krzymi\'nski, Karol'
'Sikorski, Artur'
'Malecha, Piotr'
'B\/la\.zejowski, Jerzy'

_publ_section_title
;
 9-(2-Ethylphenoxycarbonyl)-10-methylacridinium
 trifluoromethanesulfonate
;
_journal_coeditor_code NG2739
_journal_issue 4
_journal_name_full 'Acta Crystallographica Section E'
_journal_page_first o826
_journal_page_last o827
_journal_paper_doi 10.1107/S1600536810008950
_journal_volume 66
_journal_year 2010
_chemical_formula_iupac 'C23 H20 N O2 +, C F3 O3 S -'
_chemical_formula_moiety 'C23 H20 N O2 +, C F3 O3 S-'
_chemical_formula_sum 'C24 H20 F3 N O5 S'
_chemical_formula_weight 491.47
_chemical_name_systematic
;
9-(2-Ethylphenoxycarbonyl)-10-methylacridinium trifluoromethanesulfonate
;
_space_group_IT_number 2
_symmetry_cell_setting triclinic
_symmetry_space_group_name_Hall '-P 1'
_symmetry_space_group_name_H-M 'P -1'
_atom_sites_solution_hydrogens geom
_atom_sites_solution_primary direct
_atom_sites_solution_secondary difmap
_cell_angle_alpha 104.379(3)
_cell_angle_beta 101.475(3)
_cell_angle_gamma 109.983(3)
_cell_formula_units_Z 2
_cell_length_a 9.8519(4)
_cell_length_b 10.9533(4)
_cell_length_c 11.7805(4)
_cell_measurement_reflns_used 10425
_cell_measurement_temperature 295(2)
_cell_measurement_theta_max 29.2441
_cell_measurement_theta_min 3.0469
_cell_volume 1099.61(8)
_computing_cell_refinement '<i>CrysAlis RED</i> (Oxford Diffraction, 2008)'
_computing_data_collection '<i>CrysAlis CCD</i> (Oxford Diffraction, 2008)'
_computing_data_reduction '<i>CrysAlis RED</i> (Oxford Diffraction, 2008)'
_computing_molecular_graphics '<i>ORTEP-3</i> (Farrugia, 1997)'
_computing_publication_material '<i>SHELXL97</i> (Sheldrick, 2008) and <i>PLATON</i> (Spek, 2009)'
_computing_structure_refinement '<i>SHELXL97</i> (Sheldrick, 2008)'
_computing_structure_solution '<i>SHELXS97</i> (Sheldrick, 2008)'
_diffrn_ambient_temperature 295(2)
_diffrn_detector_area_resol_mean 10.4002
_diffrn_measured_fraction_theta_full 0.998
_diffrn_measured_fraction_theta_max 0.998
_diffrn_measurement_device_type 'Oxford Diffraction Gemini R Ultra Ruby CCD'
_diffrn_measurement_method \w
_diffrn_radiation_monochromator graphite
_diffrn_radiation_source 'Enhanced (Mo) X-ray Source'
_diffrn_radiation_type MoK\a
_diffrn_radiation_wavelength 0.71073
_diffrn_reflns_av_R_equivalents 0.0390
_diffrn_reflns_av_sigmaI/netI 0.0266
_diffrn_reflns_limit_h_max 11
_diffrn_reflns_limit_h_min -11
_diffrn_reflns_limit_k_max 13
_diffrn_reflns_limit_k_min -13
_diffrn_reflns_limit_l_max 14
_diffrn_reflns_limit_l_min -14
_diffrn_reflns_number 21109
_diffrn_reflns_theta_full 25.10
_diffrn_reflns_theta_max 25.10
_diffrn_reflns_theta_min 3.05
_exptl_absorpt_coefficient_mu 0.210
_exptl_absorpt_correction_type none
_exptl_crystal_colour yellow
_exptl_crystal_density_diffrn 1.484
_exptl_crystal_density_method 'not measured'
_exptl_crystal_description block
_exptl_crystal_F_000 508
_exptl_crystal_size_max 0.40
_exptl_crystal_size_mid 0.35
_exptl_crystal_size_min 0.20
_refine_diff_density_max 0.204
_refine_diff_density_min -0.304
_refine_ls_extinction_method none
_refine_ls_goodness_of_fit_ref 1.098
_refine_ls_hydrogen_treatment constr
_refine_ls_matrix_type full
_refine_ls_number_parameters 309
_refine_ls_number_reflns 3914
_refine_ls_number_restraints 0
_refine_ls_restrained_S_all 1.098
_refine_ls_R_factor_all 0.0517
_refine_ls_R_factor_gt 0.0386
_refine_ls_shift/su_max 0.000
_refine_ls_shift/su_mean 0.000
_refine_ls_structure_factor_coef Fsqd
_refine_ls_weighting_details 'calc w=1/[\s^2^(Fo^2^)+(0.0737P)^2^+0.0000P] where P=(Fo^2^+2Fc^2^)/3'
_refine_ls_weighting_scheme calc
_refine_ls_wR_factor_gt 0.1114
_refine_ls_wR_factor_ref 0.1163
_reflns_number_gt 2956
_reflns_number_total 3914
_reflns_threshold_expression I>2sigma(I)
_cod_data_source_file ng2739.cif
_cod_data_source_block I
_cod_original_cell_volume 1099.61(7)
_cod_database_code 2225669
_cod_database_fobs_code 2225669

loop_
_symmetry_equiv_pos_as_xyz
'x, y, z'
'-x, -y, -z'

loop_
_atom_site_type_symbol
_atom_site_label
_atom_site_fract_x
_atom_site_fract_y
_atom_site_fract_z
_atom_site_U_iso_or_equiv
_atom_site_adp_type
_atom_site_calc_flag
_atom_site_refinement_flags
_atom_site_occupancy
_atom_site_disorder_assembly
_atom_site_disorder_group
C C8 0.4629(2) 0.70220(17) 0.44477(16) 0.0468(4) Uani d . 1 . .
H H8 0.3781 0.7136 0.4600 0.056 Uiso calc R 1 . .
C C7 0.4857(2) 0.69994(19) 0.33477(18) 0.0561(5) Uani d . 1 . .
H H7 0.4164 0.7087 0.2745 0.067 Uiso calc R 1 . .
C C6 0.6146(3) 0.68432(19) 0.31214(18) 0.0573(5) Uani d . 1 . .
H H6 0.6298 0.6842 0.2367 0.069 Uiso calc R 1 . .
C C5 0.7175(2) 0.66940(17) 0.39617(17) 0.0508(5) Uani d . 1 . .
H H5 0.8014 0.6591 0.3780 0.061 Uiso calc R 1 . .
C C4 0.8753(2) 0.62222(19) 0.79550(18) 0.0535(5) Uani d . 1 . .
H H4 0.9549 0.6038 0.7759 0.064 Uiso calc R 1 . .
C C3 0.8550(2) 0.6234(2) 0.90569(19) 0.0583(5) Uani d . 1 . .
H H3 0.9214 0.6064 0.9612 0.070 Uiso calc R 1 . .
C C2 0.7358(2) 0.64984(19) 0.93822(18) 0.0559(5) Uani d . 1 . .
H H2 0.7247 0.6518 1.0151 0.067 Uiso calc R 1 . .
C C1 0.6372(2) 0.67241(18) 0.85755(16) 0.0499(5) Uani d . 1 . .
H H1 0.5573 0.6881 0.8792 0.060 Uiso calc R 1 . .
C C9 0.55076(18) 0.69321(15) 0.65368(15) 0.0374(4) Uani d . 1 . .
N N10 0.79811(15) 0.65304(13) 0.59893(13) 0.0419(3) Uani d . 1 . .
C C13 0.56732(19) 0.68738(15) 0.53759(15) 0.0381(4) Uani d . 1 . .
C C14 0.69716(19) 0.66950(15) 0.51165(15) 0.0403(4) Uani d . 1 . .
C C11 0.65277(19) 0.67276(16) 0.74035(15) 0.0394(4) Uani d . 1 . .
C C12 0.77656(19) 0.64875(15) 0.70957(15) 0.0404(4) Uani d . 1 . .
C C15 0.4184(2) 0.71774(16) 0.68401(15) 0.0389(4) Uani d . 1 . .
O O16 0.46656(13) 0.83893(11) 0.77566(10) 0.0435(3) Uani d . 1 . .
O O17 0.28868(14) 0.63985(12) 0.63199(12) 0.0554(4) Uani d . 1 . .
C C18 0.3528(2) 0.88341(16) 0.80457(16) 0.0439(4) Uani d . 1 . .
C C19 0.3118(2) 0.86926(16) 0.90748(17) 0.0478(4) Uani d . 1 . .
C C20 0.2093(2) 0.92574(19) 0.9350(2) 0.0615(6) Uani d . 1 . .
H H20 0.1775 0.9189 1.0032 0.074 Uiso calc R 1 . .
C C21 0.1550(3) 0.9905(2) 0.8641(2) 0.0690(6) Uani d . 1 . .
H H21 0.0875 1.0273 0.8851 0.083 Uiso calc R 1 . .
C C22 0.1986(3) 1.0024(2) 0.7621(2) 0.0671(6) Uani d . 1 . .
H H22 0.1602 1.0460 0.7140 0.080 Uiso calc R 1 . .
C C23 0.3001(2) 0.94881(18) 0.73174(19) 0.0552(5) Uani d . 1 . .
H H23 0.3321 0.9567 0.6637 0.066 Uiso calc R 1 . .
C C24 0.3714(2) 0.79938(18) 0.98693(17) 0.0554(5) Uani d . 1 . .
H H24A 0.3664 0.8357 1.0692 0.067 Uiso calc R 1 . .
H H24B 0.4774 0.8221 0.9933 0.067 Uiso calc R 1 . .
C C25 0.2850(3) 0.6427(2) 0.9388(2) 0.0644(5) Uani d . 1 . .
H H25A 0.3346 0.6040 0.9891 0.097 Uiso calc R 1 . .
H H25B 0.2832 0.6063 0.8552 0.097 Uiso calc R 1 . .
H H25C 0.1828 0.6189 0.9416 0.097 Uiso calc R 1 . .
C C26 0.9362(2) 0.6389(2) 0.5764(2) 0.0623(5) Uani d . 1 . .
H H26A 0.9481 0.6594 0.5034 0.093 Uiso calc R 1 . .
H H26B 0.9257 0.5459 0.5655 0.093 Uiso calc R 1 . .
H H26C 1.0239 0.7022 0.6456 0.093 Uiso calc R 1 . .
S S27 0.07676(5) 0.73990(4) 0.26699(4) 0.04742(17) Uani d . 1 . .
O O28 -0.07260(15) 0.73377(15) 0.22221(13) 0.0649(4) Uani d . 1 . .
O O29 0.09669(19) 0.68219(15) 0.36225(14) 0.0740(4) Uani d . 1 . .
O O30 0.14440(18) 0.70502(16) 0.17469(13) 0.0743(4) Uani d . 1 . .
C C31 0.1906(3) 0.9229(2) 0.3455(2) 0.0740(6) Uani d . 1 . .
F F32 0.1421(2) 0.97409(17) 0.43606(15) 0.1282(7) Uani d . 1 . .
F F33 0.1861(2) 0.99425(14) 0.27126(17) 0.1192(6) Uani d . 1 . .
F F34 0.33510(19) 0.95023(16) 0.39672(18) 0.1263(7) Uani d . 1 . .

loop_
_atom_site_aniso_label
_atom_site_aniso_U_11
_atom_site_aniso_U_22
_atom_site_aniso_U_33
_atom_site_aniso_U_12
_atom_site_aniso_U_13
_atom_site_aniso_U_23
C8 0.0487(11) 0.0493(10) 0.0471(10) 0.0242(9) 0.0164(9) 0.0174(8)
C7 0.0650(14) 0.0608(11) 0.0476(11) 0.0298(10) 0.0164(10) 0.0226(9)
C6 0.0724(14) 0.0590(11) 0.0465(11) 0.0259(10) 0.0281(10) 0.0219(9)
C5 0.0521(12) 0.0501(10) 0.0548(11) 0.0202(9) 0.0292(10) 0.0168(8)
C4 0.0414(11) 0.0578(11) 0.0627(12) 0.0277(9) 0.0110(9) 0.0169(9)
C3 0.0565(13) 0.0641(12) 0.0565(12) 0.0317(10) 0.0074(10) 0.0226(9)
C2 0.0645(13) 0.0650(12) 0.0485(11) 0.0358(11) 0.0167(10) 0.0240(9)
C1 0.0541(12) 0.0592(11) 0.0501(10) 0.0328(9) 0.0219(9) 0.0233(9)
C9 0.0346(9) 0.0342(8) 0.0447(9) 0.0151(7) 0.0147(7) 0.0123(7)
N10 0.0325(8) 0.0425(7) 0.0491(8) 0.0162(6) 0.0158(7) 0.0096(6)
C13 0.0388(9) 0.0344(8) 0.0409(9) 0.0157(7) 0.0134(7) 0.0109(7)
C14 0.0402(10) 0.0351(8) 0.0429(9) 0.0134(7) 0.0168(8) 0.0090(7)
C11 0.0379(10) 0.0372(8) 0.0438(9) 0.0171(7) 0.0133(8) 0.0125(7)
C12 0.0354(9) 0.0366(8) 0.0447(10) 0.0145(7) 0.0107(8) 0.0086(7)
C15 0.0401(11) 0.0419(9) 0.0410(9) 0.0212(8) 0.0151(8) 0.0166(7)
O16 0.0375(7) 0.0442(6) 0.0504(7) 0.0205(5) 0.0174(6) 0.0106(5)
O17 0.0375(8) 0.0531(7) 0.0640(8) 0.0168(6) 0.0143(6) 0.0053(6)
C18 0.0367(10) 0.0373(8) 0.0559(11) 0.0181(7) 0.0156(8) 0.0079(8)
C19 0.0435(10) 0.0404(9) 0.0545(11) 0.0151(8) 0.0194(9) 0.0082(8)
C20 0.0549(13) 0.0570(11) 0.0730(13) 0.0250(10) 0.0312(11) 0.0116(10)
C21 0.0579(14) 0.0588(12) 0.0956(17) 0.0356(11) 0.0316(13) 0.0131(12)
C22 0.0613(14) 0.0552(11) 0.0932(16) 0.0354(11) 0.0211(12) 0.0257(11)
C23 0.0530(12) 0.0502(10) 0.0668(12) 0.0251(9) 0.0205(10) 0.0203(9)
C24 0.0553(12) 0.0599(11) 0.0536(11) 0.0243(10) 0.0252(10) 0.0163(9)
C25 0.0621(14) 0.0642(12) 0.0767(14) 0.0260(10) 0.0307(11) 0.0335(11)
C26 0.0382(11) 0.0780(13) 0.0666(13) 0.0265(10) 0.0203(10) 0.0117(11)
S27 0.0507(3) 0.0533(3) 0.0460(3) 0.0255(2) 0.0210(2) 0.0191(2)
O28 0.0476(9) 0.0797(9) 0.0687(9) 0.0282(7) 0.0186(7) 0.0245(7)
O29 0.0943(12) 0.0861(10) 0.0733(10) 0.0504(9) 0.0386(9) 0.0506(8)
O30 0.0806(11) 0.1006(11) 0.0617(9) 0.0510(9) 0.0407(8) 0.0266(8)
C31 0.0712(17) 0.0610(13) 0.0783(15) 0.0277(12) 0.0042(13) 0.0196(12)
F32 0.1628(18) 0.1019(12) 0.0962(11) 0.0735(12) 0.0201(12) -0.0158(9)
F33 0.1130(13) 0.0720(9) 0.1535(15) 0.0184(9) 0.0082(11) 0.0619(10)
F34 0.0701(11) 0.0882(10) 0.1607(16) 0.0141(9) -0.0251(11) 0.0193(10)

loop_
_atom_type_symbol
_atom_type_description
_atom_type_scat_dispersion_real
_atom_type_scat_dispersion_imag
_atom_type_scat_source
C C 0.0033 0.0016 'International Tables Vol C Tables 4.2.6.8 and 6.1.1.4'
H H 0.0000 0.0000 'International Tables Vol C Tables 4.2.6.8 and 6.1.1.4'
O O 0.0106 0.0060 'International Tables Vol C Tables 4.2.6.8 and 6.1.1.4'
S S 0.1246 0.1234 'International Tables Vol C Tables 4.2.6.8 and 6.1.1.4'
F F 0.0171 0.0103 'International Tables Vol C Tables 4.2.6.8 and 6.1.1.4'
N N 0.0061 0.0033 'International Tables Vol C Tables 4.2.6.8 and 6.1.1.4'

loop_
_geom_angle_atom_site_label_1
_geom_angle_atom_site_label_2
_geom_angle_atom_site_label_3
_geom_angle_site_symmetry_1
_geom_angle_site_symmetry_3
_geom_angle
_geom_angle_publ_flag
C7 C8 C13 . . 120.82(17) ?
C7 C8 H8 . . 119.6 ?
C13 C8 H8 . . 119.6 ?
C8 C7 C6 . . 119.67(19) ?
C8 C7 H7 . . 120.2 ?
C6 C7 H7 . . 120.2 ?
C5 C6 C7 . . 122.33(18) ?
C5 C6 H6 . . 118.8 ?
C7 C6 H6 . . 118.8 ?
C6 C5 C14 . . 119.89(18) ?
C6 C5 H5 . . 120.1 ?
C14 C5 H5 . . 120.1 ?
C3 C4 C12 . . 120.51(18) ?
C3 C4 H4 . . 119.7 ?
C12 C4 H4 . . 119.7 ?
C4 C3 C2 . . 121.39(18) ?
C4 C3 H3 . . 119.3 ?
C2 C3 H3 . . 119.3 ?
C1 C2 C3 . . 119.77(19) ?
C1 C2 H2 . . 120.1 ?
C3 C2 H2 . . 120.1 ?
C2 C1 C11 . . 121.50(18) ?
C2 C1 H1 . . 119.2 ?
C11 C1 H1 . . 119.2 ?
C13 C9 C11 . . 120.83(15) ?
C13 C9 C15 . . 119.28(15) ?
C11 C9 C15 . . 119.87(15) ?
C12 N10 C14 . . 121.94(14) ?
C12 N10 C26 . . 117.26(16) ?
C14 N10 C26 . . 120.80(15) ?
C9 C13 C8 . . 122.77(15) ?
C9 C13 C14 . . 118.70(16) ?
C8 C13 C14 . . 118.51(15) ?
N10 C14 C5 . . 121.66(16) ?
N10 C14 C13 . . 119.56(15) ?
C5 C14 C13 . . 118.77(17) ?
C9 C11 C1 . . 122.87(16) ?
C9 C11 C12 . . 119.01(15) ?
C1 C11 C12 . . 118.12(16) ?
N10 C12 C4 . . 121.62(16) ?
N10 C12 C11 . . 119.71(15) ?
C4 C12 C11 . . 118.67(16) ?
O17 C15 O16 . . 125.00(15) ?
O17 C15 C9 . . 123.94(15) ?
O16 C15 C9 . . 111.05(14) ?
C15 O16 C18 . . 117.14(13) ?
C23 C18 C19 . . 123.94(16) ?
C23 C18 O16 . . 116.69(16) ?
C19 C18 O16 . . 119.15(16) ?
C18 C19 C20 . . 115.51(18) ?
C18 C19 C24 . . 123.48(16) ?
C20 C19 C24 . . 121.01(18) ?
C21 C20 C19 . . 121.7(2) ?
C21 C20 H20 . . 119.1 ?
C19 C20 H20 . . 119.1 ?
C20 C21 C22 . . 120.97(19) ?
C20 C21 H21 . . 119.5 ?
C22 C21 H21 . . 119.5 ?
C21 C22 C23 . . 119.4(2) ?
C21 C22 H22 . . 120.3 ?
C23 C22 H22 . . 120.3 ?
C18 C23 C22 . . 118.5(2) ?
C18 C23 H23 . . 120.8 ?
C22 C23 H23 . . 120.8 ?
C19 C24 C25 . . 113.77(17) ?
C19 C24 H24A . . 108.8 ?
C25 C24 H24A . . 108.8 ?
C19 C24 H24B . . 108.8 ?
C25 C24 H24B . . 108.8 ?
H24A C24 H24B . . 107.7 ?
C24 C25 H25A . . 109.5 ?
C24 C25 H25B . . 109.5 ?
H25A C25 H25B . . 109.5 ?
C24 C25 H25C . . 109.5 ?
H25A C25 H25C . . 109.5 ?
H25B C25 H25C . . 109.5 ?
N10 C26 H26A . . 109.5 ?
N10 C26 H26B . . 109.5 ?
H26A C26 H26B . . 109.5 ?
N10 C26 H26C . . 109.5 ?
H26A C26 H26C . . 109.5 ?
H26B C26 H26C . . 109.5 ?
O30 S27 O29 . . 114.62(9) ?
O30 S27 O28 . . 115.38(9) ?
O29 S27 O28 . . 115.01(9) ?
O30 S27 C31 . . 103.15(11) ?
O29 S27 C31 . . 103.45(10) ?
O28 S27 C31 . . 102.78(10) ?
F33 C31 F34 . . 107.8(2) ?
F33 C31 F32 . . 106.5(2) ?
F34 C31 F32 . . 106.5(2) ?
F33 C31 S27 . . 112.23(16) ?
F34 C31 S27 . . 112.05(16) ?
F32 C31 S27 . . 111.42(18) ?

loop_
_geom_bond_atom_site_label_1
_geom_bond_atom_site_label_2
_geom_bond_site_symmetry_2
_geom_bond_distance
_geom_bond_publ_flag
C8 C7 . 1.354(3) ?
C8 C13 . 1.427(2) ?
C8 H8 . 0.9300 ?
C7 C6 . 1.405(3) ?
C7 H7 . 0.9300 ?
C6 C5 . 1.352(3) ?
C6 H6 . 0.9300 ?
C5 C14 . 1.414(2) ?
C5 H5 . 0.9300 ?
C4 C3 . 1.350(3) ?
C4 C12 . 1.416(3) ?
C4 H4 . 0.9300 ?
C3 C2 . 1.402(3) ?
C3 H3 . 0.9300 ?
C2 C1 . 1.349(3) ?
C2 H2 . 0.9300 ?
C1 C11 . 1.420(2) ?
C1 H1 . 0.9300 ?
C9 C13 . 1.398(2) ?
C9 C11 . 1.401(2) ?
C9 C15 . 1.509(2) ?
N10 C12 . 1.371(2) ?
N10 C14 . 1.374(2) ?
N10 C26 . 1.488(2) ?
C13 C14 . 1.437(2) ?
C11 C12 . 1.427(2) ?
C15 O17 . 1.192(2) ?
C15 O16 . 1.3442(19) ?
O16 C18 . 1.432(2) ?
C18 C23 . 1.379(2) ?
C18 C19 . 1.380(3) ?
C19 C20 . 1.401(3) ?
C19 C24 . 1.500(3) ?
C20 C21 . 1.365(3) ?
C20 H20 . 0.9300 ?
C21 C22 . 1.375(3) ?
C21 H21 . 0.9300 ?
C22 C23 . 1.382(3) ?
C22 H22 . 0.9300 ?
C23 H23 . 0.9300 ?
C24 C25 . 1.523(3) ?
C24 H24A . 0.9700 ?
C24 H24B . 0.9700 ?
C25 H25A . 0.9600 ?
C25 H25B . 0.9600 ?
C25 H25C . 0.9600 ?
C26 H26A . 0.9600 ?
C26 H26B . 0.9600 ?
C26 H26C . 0.9600 ?
S27 O30 . 1.4242(14) ?
S27 O29 . 1.4307(14) ?
S27 O28 . 1.4331(15) ?
S27 C31 . 1.806(2) ?
C31 F33 . 1.314(3) ?
C31 F34 . 1.326(3) ?
C31 F32 . 1.330(3) ?

loop_
_geom_hbond_atom_site_label_D
_geom_hbond_atom_site_label_H
_geom_hbond_atom_site_label_A
_geom_hbond_site_symmetry_D
_geom_hbond_site_symmetry_H
_geom_hbond_site_symmetry_A
_geom_hbond_distance_DH
_geom_hbond_distance_HA
_geom_hbond_distance_DA
_geom_hbond_angle_DHA
_geom_hbond_publ_flag
C2 H2 O28 1_555 1_555 1_656 0.93 2.55 3.221(2) 130 y
C5 H5 O28 1_555 1_555 1_655 0.93 2.56 3.222(3) 129 y
C24 H24B <i>Cg</i>4 1_555 1_555 2_677 0.96 2.92 3.603(2) 129 y
C26 H26A O29 1_555 1_555 1_655 0.96 2.43 3.280(3) 148 y
C26 H26C <i>Cg</i>4 1_555 1_555 1_655 0.96 2.80 3.741(2) 165 y

loop_
_geom_torsion_atom_site_label_1
_geom_torsion_atom_site_label_2
_geom_torsion_atom_site_label_3
_geom_torsion_atom_site_label_4
_geom_torsion_site_symmetry_1
_geom_torsion_site_symmetry_2
_geom_torsion_site_symmetry_3
_geom_torsion_site_symmetry_4
_geom_torsion
_geom_torsion_publ_flag
C13 C8 C7 C6 . . . . -0.7(3) ?
C8 C7 C6 C5 . . . . 0.9(3) ?
C7 C6 C5 C14 . . . . -0.1(3) ?
C12 C4 C3 C2 . . . . 0.4(3) ?
C4 C3 C2 C1 . . . . 1.1(3) ?
C3 C2 C1 C11 . . . . -1.2(3) ?
C11 C9 C13 C8 . . . . 177.50(15) ?
C15 C9 C13 C8 . . . . -0.7(2) ?
C11 C9 C13 C14 . . . . -4.3(2) ?
C15 C9 C13 C14 . . . . 177.54(13) ?
C7 C8 C13 C9 . . . . 178.04(16) ?
C7 C8 C13 C14 . . . . -0.2(2) ?
C12 N10 C14 C5 . . . . -177.94(14) ?
C26 N10 C14 C5 . . . . 2.0(2) ?
C12 N10 C14 C13 . . . . 2.1(2) ?
C26 N10 C14 C13 . . . . -178.01(14) ?
C6 C5 C14 N10 . . . . 179.25(16) ?
C6 C5 C14 C13 . . . . -0.8(2) ?
C9 C13 C14 N10 . . . . 2.6(2) ?
C8 C13 C14 N10 . . . . -179.08(14) ?
C9 C13 C14 C5 . . . . -177.38(14) ?
C8 C13 C14 C5 . . . . 0.9(2) ?
C13 C9 C11 C1 . . . . -177.50(15) ?
C15 C9 C11 C1 . . . . 0.7(2) ?
C13 C9 C11 C12 . . . . 1.4(2) ?
C15 C9 C11 C12 . . . . 179.56(13) ?
C2 C1 C11 C9 . . . . 178.74(17) ?
C2 C1 C11 C12 . . . . -0.1(3) ?
C14 N10 C12 C4 . . . . 175.56(15) ?
C26 N10 C12 C4 . . . . -4.4(2) ?
C14 N10 C12 C11 . . . . -5.0(2) ?
C26 N10 C12 C11 . . . . 175.04(14) ?
C3 C4 C12 N10 . . . . 177.62(16) ?
C3 C4 C12 C11 . . . . -1.8(3) ?
C9 C11 C12 N10 . . . . 3.3(2) ?
C1 C11 C12 N10 . . . . -177.78(14) ?
C9 C11 C12 C4 . . . . -177.29(15) ?
C1 C11 C12 C4 . . . . 1.6(2) ?
C13 C9 C15 O17 . . . . 63.9(2) ?
C11 C9 C15 O17 . . . . -114.36(19) ?
C13 C9 C15 O16 . . . . -115.39(16) ?
C11 C9 C15 O16 . . . . 66.40(18) ?
O17 C15 O16 C18 . . . . -6.3(2) ?
C9 C15 O16 C18 . . . . 172.96(13) ?
C15 O16 C18 C23 . . . . -82.25(18) ?
C15 O16 C18 C19 . . . . 102.93(18) ?
C23 C18 C19 C20 . . . . 0.5(3) ?
O16 C18 C19 C20 . . . . 174.87(14) ?
C23 C18 C19 C24 . . . . -179.24(17) ?
O16 C18 C19 C24 . . . . -4.8(2) ?
C18 C19 C20 C21 . . . . -0.2(3) ?
C24 C19 C20 C21 . . . . 179.50(18) ?
C19 C20 C21 C22 . . . . 0.3(3) ?
C20 C21 C22 C23 . . . . -0.6(3) ?
C19 C18 C23 C22 . . . . -0.8(3) ?
O16 C18 C23 C22 . . . . -175.31(16) ?
C21 C22 C23 C18 . . . . 0.8(3) ?
C18 C19 C24 C25 . . . . -83.8(2) ?
C20 C19 C24 C25 . . . . 96.5(2) ?
O30 S27 C31 F33 . . . . 60.3(2) ?
O29 S27 C31 F33 . . . . -179.97(18) ?
O28 S27 C31 F33 . . . . -60.0(2) ?
O30 S27 C31 F34 . . . . -61.1(2) ?
O29 S27 C31 F34 . . . . 58.6(2) ?
O28 S27 C31 F34 . . . . 178.62(18) ?
O30 S27 C31 F32 . . . . 179.70(16) ?
O29 S27 C31 F32 . . . . -60.58(18) ?
O28 S27 C31 F32 . . . . 59.41(18) ?

loop_
_cod_related_entry_id
_cod_related_entry_database
_cod_related_entry_code
1 ChemSpider 30656057
